data_2009611
loop_
_publ_author_name
'Lis, Tadeusz'

_publ_section_title
;
 Isomorphous crystals: K~2~HPO~4~ and K~5~Na(HPO~4~)~3~
;
_journal_issue 4
_journal_name_full 'Acta Crystallographica Section C'
_journal_page_first 484
_journal_page_last 487
_journal_paper_doi 10.1107/S0108270193011023
_journal_volume 50
_journal_year 1994
_chemical_formula_moiety 'K5  Na (H P O4)3'
_chemical_formula_sum 'H3 K5 Na O12 P3'
_chemical_formula_weight 506.43
_chemical_name_systematic 'pentapotassium sodium trihydrogenphosphate'
_space_group_IT_number 33
_symmetry_cell_setting orthorhombic
_symmetry_space_group_name_Hall 'P 2c -2n'
_symmetry_space_group_name_H-M 'P n a 21'
_cell_angle_alpha 90.
_cell_angle_beta 90.
_cell_angle_gamma 90.
_cell_formula_units_Z 4
_cell_length_a 22.402(15)
_cell_length_b 9.979(5)
_cell_length_c 5.822(3)
_cell_measurement_reflns_used 25
_cell_measurement_temperature 100(1)
_cell_measurement_theta_max 15
_cell_measurement_theta_min 10
_cell_volume 1301.5(13)
_computing_data_collection 'Kuma KM4 software 1989'
_computing_structure_refinement 'SHELX76 (Sheldrick, 1976)'
_diffrn_ambient_temperature 100.0(10)
_diffrn_measurement_device 'Kuma KM-4 automated four-circle \k-axis diffractometer'
_diffrn_measurement_method \w/2\q
_diffrn_radiation_monochromator graphite
_diffrn_radiation_source 'X-ray tube'
_diffrn_radiation_type MoK\a
_diffrn_radiation_wavelength 0.71069
_diffrn_reflns_av_R_equivalents 0.0259
_diffrn_reflns_limit_h_max 36
_diffrn_reflns_limit_h_min -1
_diffrn_reflns_limit_k_max 16
_diffrn_reflns_limit_k_min 0
_diffrn_reflns_limit_l_max 9
_diffrn_reflns_limit_l_min 0
_diffrn_reflns_number 3225
_diffrn_reflns_theta_max 35
_diffrn_reflns_theta_min 2
_diffrn_standards_decay_% 2
_diffrn_standards_interval_count 100
_diffrn_standards_number 3
_exptl_absorpt_coefficient_mu 2.1
_exptl_absorpt_correction_T_max 1.043
_exptl_absorpt_correction_T_min 0.944
_exptl_absorpt_correction_type 'DIFABS(Walker & Stuart, 1983)'
_exptl_crystal_colour colourless
_exptl_crystal_density_diffrn 2.584(3)
_exptl_crystal_description 'irregularly shape'
_exptl_crystal_F_000 1000
_exptl_crystal_size_max 0.2
_exptl_crystal_size_mid 0.1
_exptl_crystal_size_min 0.1
_refine_ls_extinction_method none
_refine_ls_goodness_of_fit_obs 1.07
_refine_ls_hydrogen_treatment refall
_refine_ls_matrix_type full
_refine_ls_number_parameters 201
_refine_ls_number_reflns 2286
_refine_ls_number_restraints 3
_refine_ls_R_factor_obs 0.0256
_refine_ls_shift/esd_max 0.17
_refine_ls_structure_factor_coef F
_refine_ls_weighting_details 'w = 1/\s~2~(F~o~) + 0.00017F~o~^2^'
_refine_ls_weighting_scheme calc
_refine_ls_wR_factor_obs 0.0298
_reflns_number_observed 2335
_reflns_number_total 3145
_reflns_observed_criterion >3sigma(I)
_cod_data_source_file du1064.cif
_cod_data_source_block K~5~NaHPO~4~~3~
_cod_depositor_comments
;
The following automatic conversions were performed:

'_refine_ls_weighting_scheme' value 'calc w = 1/\s~2~(F~o~) +
0.00017F~o~^2^' was changed to 'calc'. New tag
'_refine_ls_weighting_details' was created. The value of the new tag
was set to 'w = 1/\s~2~(F~o~) + 0.00017F~o~^2^'.

Automatic conversion script
Id: cif_fix_values 3143 2015-03-26 13:38:13Z robertas 
;
_cod_original_cell_volume '1301.5(13)  [1317.4(10)]'
_cod_database_code 2009611

loop_
_symmetry_equiv_pos_as_xyz
'x, y, z'
'-x+1/2, y+1/2, z+1/2'
'x+1/2, -y+1/2, z'
'-x, -y, z+1/2'

loop_
_atom_site_aniso_label
_atom_site_aniso_U_11
_atom_site_aniso_U_22
_atom_site_aniso_U_33
_atom_site_aniso_U_12
_atom_site_aniso_U_13
_atom_site_aniso_U_23
P1 0.0068(3) 0.0062(3) 0.0037(3) 0.0003(3) 0.0005(4) -0.0003(4)
P2 0.0072(3) 0.0067(3) 0.0051(3) 0.0007(3) 0.0008(4) 0.0007(4)
P3 0.0083(3) 0.0056(3) 0.0040(4) 0.0008(3) -0.0006(3) 0.0003(3)
O11 0.0067(9) 0.0112(9) 0.0110(11) 0.0018(7) -0.0030(12) 0.0017(12)
O12 0.0128(9) 0.0061(8) 0.0094(10) -0.0001(7) 0.0002(13) 0.0004(12)
O13 0.0115(15) 0.0101(16) 0.0059(12) -0.0006(12) -0.0019(10) 0.0023(10)
O14 0.0101(15) 0.0081(15) 0.0053(11) 0.0005(11) -0.0004(9) -0.0004(9)
O21 0.0150(14) 0.0126(14) 0.0119(13) 0.0017(12) -0.0058(11) 0.0001(11)
O22 0.0109(9) 0.0079(8) 0.0099(11) -0.0023(7) -0.0023(12) 0.0002(12)
O23 0.0120(10) 0.0094(10) 0.0157(14) 0.0034(8) 0.0011(11) -0.0007(10)
O24 0.0185(15) 0.0125(13) 0.0120(13) 0.0028(12) 0.0092(11) 0.0023(11)
O31 0.0107(10) 0.0107(11) 0.0116(13) 0.0014(9) 0.0043(9) 0.0035(9)
O32 0.0145(10) 0.0096(9) 0.0120(11) 0.0037(9) -0.0001(10) 0.0005(9)
O33 0.0167(12) 0.0110(11) 0.0093(11) -0.0040(10) -0.0011(10) -0.0012(10)
O34 0.0137(11) 0.0123(11) 0.0047(11) -0.0023(9) 0.0006(9) 0.0026(9)
K1 0.0096(3) 0.0087(3) 0.0062(3) -0.0002(2) 0.0007(3) 0.0000(3)
K2 0.0109(3) 0.0085(3) 0.0077(3) 0.0007(2) 0.0002(3) 0.0002(3)
K3 0.0099(3) 0.0112(3) 0.0053(3) 0.0025(2) -0.0002(3) -0.0003(4)
K4 0.0120(3) 0.0092(3) 0.0090(4) 0.0025(2) 0.0025(3) 0.0003(3)
K5 0.0090(3) 0.0101(3) 0.0062(3) -0.0001(3) -0.0007(3) 0.0000(3)
Na 0.0075(5) 0.0064(5) 0.0036(6) 0.0010(4) 0.0003(6) 0.0001(7)

loop_
_atom_site_label
_atom_site_fract_x
_atom_site_fract_y
_atom_site_fract_z
_atom_site_U_iso_or_equiv
P1 0.58750(3) 0.55130(7) 0.7512(3) 0.0056(2)
P2 0.92531(3) 0.57079(7) 0.7492(3) 0.0063(2)
P3 0.74120(4) 0.85633(8) 0.7984(3) 0.0060(2)
O11 0.65946(9) 0.5460(3) 0.7496(7) 0.0097(6)
O12 0.56731(10) 0.4058(3) 0.7568(6) 0.0095(6)
O13 0.56805(15) 0.6252(4) 0.5354(5) 0.0092(9)
O14 0.56843(14) 0.6281(4) 0.9677(5) 0.0079(8)
O21 0.97065(15) 0.5941(4) 0.9619(6) 0.0132(8)
O22 0.90553(9) 0.4258(3) 0.7575(7) 0.0096(6)
O23 0.87537(11) 0.6705(3) 0.7928(6) 0.0124(7)
O24 0.95955(16) 0.6043(4) 0.5301(6) 0.0144(8)
O31 0.80858(11) 0.8764(3) 0.7010(5) 0.0110(7)
O32 0.71499(11) 0.9962(3) 0.8044(6) 0.0120(6)
O33 0.70869(13) 0.7680(3) 0.6248(6) 0.0124(7)
O34 0.74659(13) 0.7890(3) 1.0305(5) 0.0103(6)
K1 0.95035(3) 0.90155(6) 0.75 0.0082(2)
K2 0.59255(3) 0.87856(6) 0.7462(3) 0.0090(2)
K3 0.83271(3) 0.14825(6) 0.7471(3) 0.0088(2)
K4 0.65788(3) 0.23223(6) 0.7734(3) 0.0101(2)
K5 0.77984(3) 0.50195(7) 0.8032(3) 0.0084(2)
Na 0.98594(5) 0.24682(11) 0.7554(4) 0.0058(3)
H11 0.681(3) 0.613(5) 0.661(11) 0.04(2)
H21 0.999(5) 0.522(9) 0.939(19) 0.10(3)
H31 0.830(4) 0.815(8) 0.799(15) 0.09(3)

loop_
_atom_type_symbol
_atom_type_oxidation_number
_atom_type_number_in_cell
_atom_type_scat_dispersion_real
_atom_type_scat_dispersion_imag
_atom_type_scat_source
H +1 12 0 0 International_Tables_Vol_IV_Table_2.2B
O -2 48 0.008 0.006 International_Tables_Vol_IV_Table_2.2B
P +5 12 0.090 0.095 International_Tables_Vol_IV_Table_2.2B
K +1 20 0.179 0.250 International_Tables_Vol_IV_Table_2.2B
Na +1 4 0.030 0.025 International_Tables_Vol_IV_Table_2.2B

loop_
_geom_angle_atom_site_label_1
_geom_angle_atom_site_label_2
_geom_angle_atom_site_label_3
_geom_angle_site_symmetry_1
_geom_angle_site_symmetry_3
_geom_angle
_geom_angle_publ_flag
O11 P1 O12 . . 105.4(2) yes
O11 P1 O13 . . 107.3(2) yes
O11 P1 O14 . . 107.4(2) yes
O12 P1 O13 . . 113.3(2) yes
O12 P1 O14 . . 112.1(2) yes
O13 P1 O14 . . 110.9(2) yes
O21 P2 O22 . . 107.3(2) yes
O21 P2 O23 . . 103.9(2) yes
O21 P2 O24 . . 107.0(2) yes
O22 P2 O23 . . 113.9(2) yes
O22 P2 O24 . . 112.6(2) yes
O23 P2 O24 . . 111.5(2) yes
O31 P3 O32 . . 104.7(2) yes
O31 P3 O33 . . 106.5(2) yes
O31 P3 O34 . . 107.0(2) yes
O32 P3 O33 . . 111.3(2) yes
O32 P3 O34 . . 114.8(2) yes
O33 P3 O34 . . 111.9(2) yes
O12 K1 O12 2_654 2_655 164.4(2) no
O12 K1 O12 2_654 3_565 96.5(2) no
O12 K1 O13 2_654 2_655 123.6(2) no
O12 K1 O13 2_654 3_565 72.6(2) no
O12 K1 O14 2_654 2_654 52.6(2) no
O12 K1 O14 2_654 3_565 123.3(2) no
O12 K1 O21 2_654 . 113.5(2) no
O12 K1 O23 2_654 . 91.0(2) no
O12 K1 O24 2_654 . 68.3(2) no
O12 K1 O31 2_654 . 77.1(2) no
O12 K1 O12 2_655 3_565 95.0(2) no
O12 K1 O13 2_655 2_655 52.0(2) no
O12 K1 O13 2_655 3_565 122.9(2) no
O12 K1 O14 2_655 2_654 123.0(2) no
O12 K1 O14 2_655 3_565 72.2(2) no
O12 K1 O21 2_655 . 70.4(2) no
O12 K1 O23 2_655 . 81.2(2) no
O12 K1 O24 2_655 . 114.4(2) no
O12 K1 O31 2_655 . 87.6(2) no
O12 K1 O13 3_565 2_655 69.0(2) no
O12 K1 O13 3_565 3_565 48.2(2) no
O12 K1 O14 3_565 2_654 69.8(2) no
O12 K1 O14 3_565 3_565 48.0(2) no
O12 K1 O21 3_565 . 115.4(2) no
O12 K1 O23 3_565 . 161.5(2) no
O12 K1 O24 3_565 . 119.7(2) no
O12 K1 O31 3_565 . 148.0(2) no
O13 K1 O13 2_655 3_565 117.1(2) no
O13 K1 O14 2_655 2_654 71.8(2) no
O13 K1 O14 2_655 3_565 87.6(2) no
O13 K1 O21 2_655 . 122.1(2) no
O13 K1 O23 2_655 . 120.1(2) no
O13 K1 O24 2_655 . 165.9(2) no
O13 K1 O31 2_655 . 88.2(2) no
O13 K1 O14 3_565 2_654 87.6(2) no
O13 K1 O14 3_565 3_565 50.7(2) no
O13 K1 O21 3_565 . 87.2(2) no
O13 K1 O23 3_565 . 119.4(2) no
O13 K1 O24 3_565 . 72.0(2) no
O13 K1 O31 3_565 . 148.0(2) no
O14 K1 O14 2_654 3_565 117.6(2) no
O14 K1 O21 2_654 . 166.0(2) no
O14 K1 O23 2_654 . 127.4(2) no
O14 K1 O24 2_654 . 120.8(2) no
O14 K1 O31 2_654 . 82.1(2) no
O14 K1 O21 3_565 . 68.1(2) no
O14 K1 O23 3_565 . 114.1(2) no
O14 K1 O24 3_565 . 91.2(2) no
O14 K1 O31 3_565 . 157.1(2) no
O21 K1 O23 . . 46.2(2) no
O21 K1 O24 . . 45.2(2) no
O21 K1 O31 . . 95.5(2) no
O23 K1 O24 . . 48.2(2) no
O23 K1 O31 . . 50.4(2) no
O24 K1 O31 . . 87.5(2) no
O13 K2 O14 . . 52.1(2) no
O13 K2 O21 . 2_654 107.5(2) no
O13 K2 O21 . 3_465 94.9(2) no
O13 K2 O22 . 2_654 74.0(2) no
O13 K2 O22 . 2_655 124.3(2) no
O13 K2 O24 . 2_655 144.8(2) no
O13 K2 O24 . 3_465 72.8(2) no
O13 K2 O32 . . 124.7(2) no
O13 K2 O33 . . 74.5(2) no
O14 K2 O21 . 2_654 140.3(2) no
O14 K2 O21 . 3_465 73.8(2) no
O14 K2 O22 . 2_654 126.1(2) no
O14 K2 O22 . 2_655 72.2(2) no
O14 K2 O24 . 2_655 109.3(2) no
O14 K2 O24 . 3_465 92.7(2) no
O14 K2 O32 . . 117.6(2) no
O14 K2 O33 . . 87.0(2) no
O21 K2 O21 2_654 3_465 75.1(2) no
O21 K2 O22 2_654 2_654 50.1(2) no
O21 K2 O22 2_654 2_655 115.5(2) no
O21 K2 O24 2_654 2_655 66.0(2) no
O21 K2 O24 2_654 3_465 47.7(2) no
O21 K2 O32 2_654 . 102.0(2) no
O21 K2 O33 2_654 . 123.2(2) no
O21 K2 O22 3_465 2_654 114.2(2) no
O21 K2 O22 3_465 2_655 65.7(2) no
O21 K2 O24 3_465 2_655 50.0(2) no
O21 K2 O24 3_465 3_465 47.5(2) no
O21 K2 O32 3_465 . 138.1(2) no
O21 K2 O33 3_465 . 160.6(2) no
O22 K2 O22 2_654 2_655 161.5(2) no
O22 K2 O24 2_654 2_655 115.0(2) no
O22 K2 O24 2_654 3_465 67.8(2) no
O22 K2 O32 2_654 . 91.9(2) no
O22 K2 O33 2_654 . 79.0(2) no
O22 K2 O24 2_655 2_655 49.5(2) no
O22 K2 O24 2_655 3_465 112.9(2) no
O22 K2 O32 2_655 . 79.3(2) no
O22 K2 O33 2_655 . 106.6(2) no
O24 K2 O24 2_655 3_465 79.5(2) no
O24 K2 O32 2_655 . 90.0(2) no
O24 K2 O33 2_655 . 139.3(2) no
O24 K2 O32 3_465 . 149.7(2) no
O24 K2 O33 3_465 . 138.4(2) no
O32 K2 O33 . . 50.2(2) no
O11 K3 O11 2_644 2_645 140.8(2) no
O11 K3 O13 2_644 2_645 119.5(2) no
O11 K3 O14 2_644 2_644 51.2(2) no
O11 K3 O22 2_644 . 105.9(2) no
O11 K3 O31 2_644 1_545 66.2(2) no
O11 K3 O32 2_644 1_545 89.3(2) no
O11 K3 O33 2_644 2_645 160.8(2) no
O11 K3 O34 2_644 2_644 76.2(2) no
O11 K3 O13 2_645 2_645 50.3(2) no
O11 K3 O14 2_645 2_644 119.2(2) no
O11 K3 O22 2_645 . 103.7(2) no
O11 K3 O31 2_645 1_545 77.3(2) no
O11 K3 O32 2_645 1_545 77.5(2) no
O11 K3 O33 2_645 2_645 52.4(2) no
O11 K3 O34 2_645 2_644 132.5(2) no
O13 K3 O14 2_645 2_644 73.1(2) no
O13 K3 O22 2_645 . 69.9(2) no
O13 K3 O31 2_645 1_545 97.6(2) no
O13 K3 O32 2_645 1_545 125.4(2) no
O13 K3 O33 2_645 2_645 79.5(2) no
O13 K3 O34 2_645 2_644 151.9(2) no
O14 K3 O22 2_644 . 70.5(2) no
O14 K3 O31 2_644 1_545 91.6(2) no
O14 K3 O32 2_644 1_545 136.1(2) no
O14 K3 O33 2_644 2_645 143.0(2) no
O14 K3 O34 2_644 2_644 107.6(2) no
O22 K3 O31 . 1_545 160.3(2) no
O22 K3 O32 . 1_545 149.6(2) no
O22 K3 O33 . 2_645 77.0(2) no
O22 K3 O34 . 2_644 83.7(2) no
O31 K3 O32 1_545 1_545 50.1(2) no
O31 K3 O33 1_545 2_645 116.7(2) no
O31 K3 O34 1_545 2_644 110.4(2) no
O32 K3 O33 1_545 2_645 80.4(2) no
O32 K3 O34 1_545 2_644 74.4(2) no
O33 K3 O34 2_644 2_644 85.4(2) no
O11 K4 O12 . . 50.1(2) no
O11 K4 O23 . 2_644 99.7(2) no
O11 K4 O23 . 2_645 103.8(2) no
O11 K4 O24 . 2_645 114.7(2) no
O11 K4 O31 . 2_645 63.3(2) no
O11 K4 O32 . 1_545 150.9(2) no
O11 K4 O34 . 2_644 75.6(2) no
O12 K4 O23 . 2_644 84.8(2) no
O12 K4 O23 . 2_645 89.0(2) no
O12 K4 O24 . 2_645 70.1(2) no
O12 K4 O31 . 2_645 84.7(2) no
O12 K4 O32 . 1_545 159.0(2) no
O12 K4 O34 . 2_644 117.4(2) no
O23 K4 O23 2_644 2_645 143.2(2) no
O23 K4 O24 2_644 2_645 98.5(2) no
O23 K4 O31 2_644 2_645 163.0(2) no
O23 K4 O32 2_644 1_545 90.1(2) no
O23 K4 O34 2_644 2_644 75.0(2) no
O23 K4 O24 2_645 2_645 45.8(2) no
O23 K4 O31 2_645 2_645 49.9(2) no
O23 K4 O32 2_645 1_545 83.0(2) no
O23 K4 O34 2_645 2_644 138.2(2) no
O24 K4 O31 2_645 2_645 90.5(2) no
O24 K4 O32 2_645 1_545 90.6(2) no
O24 K4 O34 2_645 2_644 169.0(2) no
O31 K4 O32 2_645 1_545 104.3(2) no
O31 K4 O34 2_645 2_644 98.1(2) no
O32 K4 O34 1_545 2_644 80.6(2) no
O11 K5 O22 . . 166.9(2) no
O11 K5 O23 . . 132.0(2) no
O11 K5 O31 . 2_645 63.3(2) no
O11 K5 O32 . 2_644 85.9(2) no
O11 K5 O32 . 2_645 98.9(2) no
O11 K5 O33 . . 49.9(2) no
O11 K5 O33 . 2_645 106.2(2) no
O11 K5 O34 . . 71.3(2) no
O11 K5 O34 . 2_644 81.1(2) no
O22 K5 O23 . . 53.3(2) no
O22 K5 O31 . 2_645 122.9(2) no
O22 K5 O32 . 2_644 82.3(2) no
O22 K5 O32 . 2_645 92.7(2) no
O22 K5 O33 . . 130.6(2) no
O22 K5 O33 . 2_645 76.9(2) no
O22 K5 O34 . . 119.1(2) no
O22 K5 O34 . 2_644 87.3(2) no
O23 K5 O31 . 2_645 136.3(2) no
O23 K5 O32 . 2_644 87.6(2) no
O23 K5 O32 . 2_645 90.2(2) no
O23 K5 O33 . . 82.8(2) no
O23 K5 O33 . 2_645 115.3(2) no
O23 K5 O34 . . 69.1(2) no
O23 K5 O34 . 2_644 129.9(2) no
O31 K5 O32 2_645 2_644 135.9(2) no
O31 K5 O32 2_645 2_645 46.7(2) no
O31 K5 O33 2_645 . 103.8(2) no
O31 K5 O33 2_645 2_645 47.0(2) no
O31 K5 O34 2_645 . 84.9(2) no
O31 K5 O34 2_645 2_644 89.0(2) no
O32 K5 O32 2_644 2_645 174.9(2) no
O32 K5 O33 2_644 . 73.6(2) no
O32 K5 O33 2_644 2_645 127.2(2) no
O32 K5 O34 2_644 . 115.7(2) no
O32 K5 O34 2_644 2_644 53.8(2) no
O32 K5 O33 2_645 . 110.7(2) no
O32 K5 O33 2_645 2_645 50.1(2) no
O32 K5 O34 2_645 . 67.6(2) no
O32 K5 O34 2_645 2_644 125.2(2) no
O33 K5 O33 . 2_645 150.7(2) no
O33 K5 O34 . . 45.5(2) no
O33 K5 O34 . 2_644 110.1(2) no
O33 K5 O34 2_645 . 116.9(2) no
O33 K5 O34 2_645 2_644 77.0(2) no
O34 K5 O34 . 2_644 151.5(2) no
O12 Na O13 3_555 2_645 93.5(2) no
O12 Na O14 3_555 2_644 94.3(2) no
O12 Na O21 3_555 4_764 96.3(2) no
O12 Na O22 3_555 . 175.1(2) no
O12 Na O24 3_555 4_765 90.2(2) no
O13 Na O14 2_645 2_644 88.2(2) no
O13 Na O21 2_645 4_764 170.2(2) no
O13 Na O22 2_645 . 89.7(2) no
O13 Na O24 2_645 4_765 96.5(2) no
O14 Na O21 2_644 4_764 91.9(2) no
O14 Na O22 2_644 . 89.5(2) no
O14 Na O24 2_644 4_765 173.2(2) no
O21 Na O22 4_764 . 80.5(2) no
O21 Na O24 4_764 4_765 82.6(2) no
O22 Na O24 . 4_765 85.7(2) no

loop_
_geom_bond_atom_site_label_1
_geom_bond_atom_site_label_2
_geom_bond_site_symmetry_1
_geom_bond_site_symmetry_2
_geom_bond_distance
_geom_bond_publ_flag
P1 O11 . . 1.613(2) y
P1 O12 . . 1.521(2) y
P1 O13 . . 1.521(3) y
P1 O14 . . 1.536(3) y
P2 O21 . . 1.618(4) y
P2 O22 . . 1.513(2) y
P2 O23 . . 1.518(2) y
P2 O24 . . 1.526(4) y
P3 O31 . . 1.625(3) y
P3 O32 . . 1.515(3) y
P3 O33 . . 1.526(3) y
P3 O34 . . 1.514(3) y
K1 O12 . 2_654 2.899(3) ?
K1 O12 . 2_655 2.977(3) ?
K1 O12 . 3_565 3.250(2) ?
K1 O13 . 2_655 2.813(3) ?
K1 O13 . 3_565 2.930(3) ?
K1 O14 . 2_654 2.827(3) ?
K1 O14 . 3_565 2.948(3) ?
K1 O21 . . 3.338(3) ?
K1 O23 . . 2.864(2) ?
K1 O24 . . 3.237(3) ?
K1 O31 . . 3.198(3) ?
K2 O13 . . 2.863(3) ?
K2 O14 . . 2.863(3) ?
K2 O21 . 2_654 3.061(3) ?
K2 O21 . 3_465 3.018(4) ?
K2 O22 . 2_654 2.884(4) ?
K2 O22 . 2_655 3.014(4) ?
K2 O24 . 2_655 3.028(3) ?
K2 O24 . 3_465 3.239(4) ?
K2 O32 . . 3.003(3) ?
K2 O33 . . 2.913(3) ?
K3 O11 . 2_644 3.076(4) ?
K3 O11 . 2_645 3.103(4) ?
K3 O13 . 2_645 2.795(3) ?
K3 O14 . 2_644 2.755(3) ?
K3 O22 . . 3.215(3) ?
K3 O31 . 1_545 2.779(3) ?
K3 O32 . 1_545 3.060(3) ?
K3 O33 . 2_645 2.669(3) ?
K3 O34 . 2_644 2.592(3) ?
K4 O11 . . 3.134(2) ?
K4 O12 . . 2.670(2) ?
K4 O23 . 2_644 2.960(3) ?
K4 O23 . 2_645 3.175(3) ?
K4 O24 . 2_645 3.284(4) ?
K4 O31 . 2_645 2.972(3) ?
K4 O32 . 1_545 2.686(3) ?
K4 O34 . 2_644 2.627(3) ?
K5 O11 . . 2.750(2) ?
K5 O22 . . 2.929(2) ?
K5 O23 . . 2.723(2) ?
K5 O31 . 2_645 3.295(3) ?
K5 O32 . 2_644 2.907(3) ?
K5 O32 . 2_645 2.921(3) ?
K5 O33 . . 3.266(3) ?
K5 O33 . 2_645 3.004(3) ?
K5 O34 . . 3.242(3) ?
K5 O34 . 2_644 2.718(3) ?
Na O12 . 3_555 2.376(2) ?
Na O13 . 2_645 2.365(3) ?
Na O14 . 2_644 2.386(3) ?
Na O21 . 4_764 2.527(4) ?
Na O22 . . 2.537(2) ?
Na O24 . 4_765 2.501(4) ?

loop_
_cod_changelog_entry_id
_cod_changelog_entry_author
_cod_changelog_entry_date
_cod_changelog_entry_text
1 'Vaitkus, Antanas' 2023-12-14T20:30:00+02:00
;
 Corrected the ATOM_TYPE loop by removing the '_atom_type_description' data
 name, adding the '_atom_type_oxidation_number' and '_atom_type_number_in_cell' 
 data names, and correcting the values of these data items where needed.
;
